data_4125919
loop_
_publ_author_name
'Bezuidenhout, Charl X.'
'Smith, Vincent J.'
'Esterhuysen, Catharine'
'Barbour, Leonard J.'

_publ_section_title
;
 Solvent- and Pressure-Induced Phase Changes in Two 3D Copper
 Glutarate-Based Metal-Organic Frameworks via Glutarate (+gauche &#x21C4;
 -gauche) Conformational Isomerism.
;
_journal_issue 16
_journal_name_full 'Journal of the American Chemical Society'
_journal_page_first 5923
_journal_page_last 5929
_journal_paper_doi 10.1021/jacs.7b01764
_journal_volume 139
_journal_year 2017
_chemical_formula_moiety 'C11 H12 Cu N O4'
_chemical_formula_sum 'C11 H12 Cu N O4'
_chemical_formula_weight 285.76
_chemical_name_systematic '[Cu2glu2Bpa]n'
_space_group_crystal_system monoclinic
_space_group_IT_number 15
_space_group_name_Hall '-C 2yc'
_space_group_name_H-M_alt 'C 1 2/c 1'
_symmetry_space_group_name_Hall '-C 2yc'
_symmetry_space_group_name_H-M 'C 1 2/c 1'
_atom_sites_solution_hydrogens geom
_audit_creation_date 2017-03-28
_audit_creation_method
;
Olex2 1.2
(compiled 2017.03.02 svn.r3394 for OlexSys, GUI svn.r5324)
;
_cell_angle_alpha 90
_cell_angle_beta 91.796(2)
_cell_angle_gamma 90
_cell_formula_units_Z 8
_cell_length_a 24.556(2)
_cell_length_b 12.9794(12)
_cell_length_c 8.6609(8)
_cell_measurement_reflns_used 7868
_cell_measurement_temperature 100(2)
_cell_measurement_theta_max 28.251
_cell_measurement_theta_min 2.927
_cell_volume 2759.1(4)
_computing_cell_refinement 'SAINT v8.37A (Bruker, 2015)'
_computing_data_reduction 'SAINT v8.37A (Bruker, 2015)'
_computing_molecular_graphics 'Olex2 (Dolomanov et al., 2009)'
_computing_publication_material 'Olex2 (Dolomanov et al., 2009)'
_computing_structure_refinement 'ShelXL (Sheldrick, 2015)'
_diffrn_ambient_temperature 100.15
_diffrn_measured_fraction_theta_full 0.996
_diffrn_measured_fraction_theta_max 0.995
_diffrn_measurement_device_type 'Bruker APEX-II CCD'
_diffrn_measurement_method '\f and \w scans'
_diffrn_radiation_type MoK\a
_diffrn_radiation_wavelength 0.71073
_diffrn_reflns_av_R_equivalents 0.0392
_diffrn_reflns_av_unetI/netI 0.0235
_diffrn_reflns_Laue_measured_fraction_full 0.996
_diffrn_reflns_Laue_measured_fraction_max 0.995
_diffrn_reflns_limit_h_max 32
_diffrn_reflns_limit_h_min -32
_diffrn_reflns_limit_k_max 17
_diffrn_reflns_limit_k_min -17
_diffrn_reflns_limit_l_max 11
_diffrn_reflns_limit_l_min -11
_diffrn_reflns_number 24911
_diffrn_reflns_point_group_measured_fraction_full 0.996
_diffrn_reflns_point_group_measured_fraction_max 0.995
_diffrn_reflns_theta_full 25.242
_diffrn_reflns_theta_max 28.293
_diffrn_reflns_theta_min 1.659
_diffrn_standards_number 0
_exptl_absorpt_coefficient_mu 1.584
_exptl_absorpt_correction_T_max 0.7457
_exptl_absorpt_correction_T_min 0.6249
_exptl_absorpt_correction_type multi-scan
_exptl_absorpt_process_details
'SADABS-2016/2 (Bruker,2016/2) was used for absorption correction. wR2(int) was 0.1458 before and 0.0474 after correction. The Ratio of minimum to maximum transmission is 0.8380. The \l/2 correction factor is Not present.'
_exptl_crystal_colour 'clear greenish green'
_exptl_crystal_colour_lustre clear
_exptl_crystal_colour_modifier greenish
_exptl_crystal_colour_primary green
_exptl_crystal_density_diffrn 1.376
_exptl_crystal_description block
_exptl_crystal_F_000 1168
_exptl_crystal_size_max 0.625
_exptl_crystal_size_mid 0.177
_exptl_crystal_size_min 0.088
_refine_diff_density_max 0.523
_refine_diff_density_min -0.375
_refine_diff_density_rms 0.077
_refine_ls_extinction_method none
_refine_ls_goodness_of_fit_ref 1.076
_refine_ls_hydrogen_treatment constr
_refine_ls_matrix_type full
_refine_ls_number_parameters 154
_refine_ls_number_reflns 3423
_refine_ls_number_restraints 0
_refine_ls_restrained_S_all 1.076
_refine_ls_R_factor_all 0.0347
_refine_ls_R_factor_gt 0.0293
_refine_ls_shift/su_max 0.001
_refine_ls_shift/su_mean 0.000
_refine_ls_structure_factor_coef Fsqd
_refine_ls_weighting_details 'w=1/[\s^2^(Fo^2^)+(0.0373P)^2^+5.5918P] where P=(Fo^2^+2Fc^2^)/3'
_refine_ls_weighting_scheme calc
_refine_ls_wR_factor_gt 0.0792
_refine_ls_wR_factor_ref 0.0814
_reflns_Friedel_coverage 0.000
_reflns_number_gt 2966
_reflns_number_total 3423
_reflns_threshold_expression 'I > 2\s(I)'
_cod_data_source_file 1b_SQZ.cif
_cod_data_source_block 1b_sqz
_cod_depositor_comments 'Adding full bibliography for 4125916--4125921.cif.'
_cod_database_code 4125919
_shelx_shelxl_version_number 2016/6
_shelx_space_group_comment
;
The symmetry employed for this shelxl refinement is uniquely defined
by the following loop, which should always be used as a source of
symmetry information in preference to the above space-group names.
They are only intended as comments.
;
_shelx_estimated_absorpt_t_max 0.873
_shelx_estimated_absorpt_t_min 0.438
_olex2_refinement_description
;
1. Fixed Uiso
 At 1.2 times of:
  All C(H) groups, All C(H,H) groups
2.a Secondary CH2 refined with riding coordinates:
 C3(H3A,H3B), C11(H11A,H11B), C2(H2A,H2B), C4(H4A,H4B)
2.b Aromatic/amide H refined with riding coordinates:
 C6(H6), C9(H9), C10(H10), C7(H7)
;
_olex2_submission_special_instructions 'No special instructions were received'

loop_
_space_group_symop_operation_xyz
'x, y, z'
'-x, y, -z+1/2'
'x+1/2, y+1/2, z'
'-x+1/2, y+1/2, -z+1/2'
'-x, -y, -z'
'x, -y, z-1/2'
'-x+1/2, -y+1/2, -z'
'x+1/2, -y+1/2, z-1/2'

loop_
_atom_site_label
_atom_site_type_symbol
_atom_site_fract_x
_atom_site_fract_y
_atom_site_fract_z
_atom_site_U_iso_or_equiv
_atom_site_adp_type
_atom_site_occupancy
_atom_site_site_symmetry_order
_atom_site_calc_flag
_atom_site_refinement_flags_posn
Cu1 Cu 0.79397(2) 0.29668(2) 0.55542(3) 0.01158(8) Uani 1 1 d .
O1 O 0.82508(6) 0.28630(12) 0.34790(17) 0.0215(3) Uani 1 1 d .
O2 O 0.75595(6) 0.42576(11) 0.49631(17) 0.0192(3) Uani 1 1 d .
O3 O 0.75064(6) 0.29052(11) 0.74376(16) 0.0175(3) Uani 1 1 d .
N1 N 0.86008(6) 0.36095(12) 0.69727(18) 0.0134(3) Uani 1 1 d .
O4 O 0.81917(6) 0.15461(11) 0.59235(18) 0.0209(3) Uani 1 1 d .
C1 C 0.79741(8) 0.24035(14) 0.2432(2) 0.0134(4) Uani 1 1 d .
C5 C 0.70876(8) 0.42458(15) 0.4347(2) 0.0139(4) Uani 1 1 d .
C6 C 0.90120(8) 0.30195(16) 0.7504(2) 0.0182(4) Uani 1 1 d .
H6 H 0.904574 0.234294 0.710014 0.022 Uiso 1 1 calc R
C3 C 0.80414(9) 0.11871(15) 0.0152(2) 0.0169(4) Uani 1 1 d .
H3A H 0.764389 0.123371 -0.006323 0.020 Uiso 1 1 calc R
H3B H 0.822166 0.109295 -0.084447 0.020 Uiso 1 1 calc R
C11 C 0.97639(8) 0.47366(19) 1.0392(2) 0.0218(4) Uani 1 1 d .
H11A H 0.990597 0.415903 1.103343 0.026 Uiso 1 1 calc R
H11B H 0.958772 0.523462 1.108398 0.026 Uiso 1 1 calc R
C9 C 0.89167(8) 0.49458(17) 0.8692(2) 0.0183(4) Uani 1 1 d .
H9 H 0.887169 0.562417 0.907931 0.022 Uiso 1 1 calc R
C10 C 0.85554(8) 0.45561(16) 0.7581(2) 0.0162(4) Uani 1 1 d .
H10 H 0.826083 0.497903 0.723078 0.019 Uiso 1 1 calc R
C8 C 0.93472(8) 0.43323(17) 0.9236(2) 0.0171(4) Uani 1 1 d .
C7 C 0.93902(8) 0.33473(17) 0.8614(2) 0.0189(4) Uani 1 1 d .
H7 H 0.967769 0.290329 0.895057 0.023 Uiso 1 1 calc R
C2 C 0.82420(9) 0.21910(15) 0.0907(2) 0.0162(4) Uani 1 1 d .
H2A H 0.864163 0.215180 0.108618 0.019 Uiso 1 1 calc R
H2B H 0.816498 0.277110 0.019078 0.019 Uiso 1 1 calc R
C4 C 0.81615(9) 0.02574(15) 0.1185(2) 0.0188(4) Uani 1 1 d .
H4A H 0.856159 0.016803 0.127854 0.023 Uiso 1 1 calc R
H4B H 0.803064 0.041167 0.222990 0.023 Uiso 1 1 calc R

loop_
_atom_site_aniso_label
_atom_site_aniso_U_11
_atom_site_aniso_U_22
_atom_site_aniso_U_33
_atom_site_aniso_U_23
_atom_site_aniso_U_13
_atom_site_aniso_U_12
Cu1 0.01242(13) 0.01074(12) 0.01134(12) -0.00088(8) -0.00365(8) -0.00236(8)
O1 0.0214(8) 0.0278(8) 0.0154(7) -0.0070(6) 0.0016(6) -0.0109(6)
O2 0.0203(7) 0.0138(7) 0.0230(7) 0.0026(6) -0.0092(6) -0.0015(6)
O3 0.0158(7) 0.0234(7) 0.0130(6) -0.0016(6) -0.0015(5) -0.0046(6)
N1 0.0125(8) 0.0137(8) 0.0137(7) -0.0013(6) -0.0012(6) -0.0022(6)
O4 0.0196(7) 0.0128(7) 0.0299(8) -0.0025(6) -0.0088(6) -0.0004(6)
C1 0.0163(9) 0.0102(8) 0.0135(9) 0.0015(7) -0.0015(7) -0.0002(7)
C5 0.0165(9) 0.0160(9) 0.0091(8) -0.0012(7) -0.0021(7) 0.0004(7)
C6 0.0177(10) 0.0166(9) 0.0200(10) -0.0010(8) -0.0028(8) -0.0016(8)
C3 0.0230(10) 0.0140(9) 0.0136(9) -0.0009(7) -0.0022(8) -0.0002(8)
C11 0.0163(10) 0.0349(12) 0.0139(9) -0.0048(9) -0.0034(8) -0.0090(9)
C9 0.0137(9) 0.0224(10) 0.0188(10) -0.0095(8) 0.0007(8) -0.0040(8)
C10 0.0115(9) 0.0193(10) 0.0177(9) -0.0042(8) -0.0021(7) -0.0012(7)
C8 0.0136(9) 0.0268(11) 0.0108(9) -0.0010(8) -0.0009(7) -0.0061(8)
C7 0.0140(9) 0.0216(10) 0.0206(10) 0.0039(8) -0.0053(8) -0.0031(8)
C2 0.0203(10) 0.0131(9) 0.0152(9) 0.0003(7) 0.0021(7) -0.0020(7)
C4 0.0249(11) 0.0117(9) 0.0190(10) 0.0000(7) -0.0086(8) -0.0001(8)

loop_
_atom_type_symbol
_atom_type_description
_atom_type_scat_dispersion_real
_atom_type_scat_dispersion_imag
_atom_type_scat_source
C C 0.0033 0.0016 'International Tables Vol C Tables 4.2.6.8 and 6.1.1.4'
H H 0.0000 0.0000 'International Tables Vol C Tables 4.2.6.8 and 6.1.1.4'
Cu Cu 0.3201 1.2651 'International Tables Vol C Tables 4.2.6.8 and 6.1.1.4'
N N 0.0061 0.0033 'International Tables Vol C Tables 4.2.6.8 and 6.1.1.4'
O O 0.0106 0.0060 'International Tables Vol C Tables 4.2.6.8 and 6.1.1.4'

loop_
_geom_angle_atom_site_label_1
_geom_angle_atom_site_label_2
_geom_angle_atom_site_label_3
_geom_angle
_geom_angle_site_symmetry_1
_geom_angle_site_symmetry_3
O1 Cu1 Cu1 88.46(4) . 7_656
O1 Cu1 N1 103.71(6) . .
O2 Cu1 Cu1 85.43(4) . 7_656
O2 Cu1 O1 90.87(7) . .
O2 Cu1 N1 99.18(6) . .
O3 Cu1 Cu1 79.96(4) . 7_656
O3 Cu1 O1 168.37(6) . .
O3 Cu1 O2 89.19(6) . .
O3 Cu1 N1 87.75(6) . .
N1 Cu1 Cu1 166.84(5) . 7_656
O4 Cu1 Cu1 83.00(4) . 7_656
O4 Cu1 O1 87.45(7) . .
O4 Cu1 O2 168.34(6) . .
O4 Cu1 O3 90.15(6) . .
O4 Cu1 N1 92.42(6) . .
C1 O1 Cu1 117.97(13) . .
C5 O2 Cu1 121.30(13) . .
C1 O3 Cu1 128.26(13) 7_656 .
C6 N1 Cu1 121.18(13) . .
C6 N1 C10 117.39(17) . .
C10 N1 Cu1 120.24(13) . .
C5 O4 Cu1 124.78(13) 7_656 .
O1 C1 C2 118.12(17) . .
O3 C1 O1 124.84(18) 7_656 .
O3 C1 C2 117.03(17) 7_656 .
O2 C5 C4 118.39(17) . 4_655
O4 C5 O2 125.40(19) 7_656 .
O4 C5 C4 116.15(17) 7_656 4_655
N1 C6 H6 118.4 . .
N1 C6 C7 123.14(19) . .
C7 C6 H6 118.4 . .
H3A C3 H3B 108.0 . .
C2 C3 H3A 109.3 . .
C2 C3 H3B 109.3 . .
C4 C3 H3A 109.3 . .
C4 C3 H3B 109.3 . .
C4 C3 C2 111.65(16) . .
C11 C11 H11A 109.3 5_767 .
C11 C11 H11B 109.3 5_767 .
H11A C11 H11B 107.9 . .
C8 C11 C11 111.8(2) . 5_767
C8 C11 H11A 109.3 . .
C8 C11 H11B 109.3 . .
C10 C9 H9 120.4 . .
C10 C9 C8 119.28(19) . .
C8 C9 H9 120.4 . .
N1 C10 C9 123.21(19) . .
N1 C10 H10 118.4 . .
C9 C10 H10 118.4 . .
C9 C8 C11 121.3(2) . .
C7 C8 C11 121.3(2) . .
C7 C8 C9 117.38(18) . .
C6 C7 C8 119.58(19) . .
C6 C7 H7 120.2 . .
C8 C7 H7 120.2 . .
C1 C2 C3 112.52(16) . .
C1 C2 H2A 109.1 . .
C1 C2 H2B 109.1 . .
C3 C2 H2A 109.1 . .
C3 C2 H2B 109.1 . .
H2A C2 H2B 107.8 . .
C5 C4 C3 116.01(16) 4_645 .
C5 C4 H4A 108.3 4_645 .
C5 C4 H4B 108.3 4_645 .
C3 C4 H4A 108.3 . .
C3 C4 H4B 108.3 . .
H4A C4 H4B 107.4 . .

loop_
_geom_bond_atom_site_label_1
_geom_bond_atom_site_label_2
_geom_bond_distance
_geom_bond_site_symmetry_2
Cu1 Cu1 2.6311(5) 7_656
Cu1 O1 1.9794(15) .
Cu1 O2 1.9776(14) .
Cu1 O3 1.9769(14) .
Cu1 N1 2.1715(16) .
Cu1 O4 1.9680(15) .
O1 C1 1.265(2) .
O2 C5 1.261(2) .
O3 C1 1.255(2) 7_656
N1 C6 1.337(3) .
N1 C10 1.343(3) .
O4 C5 1.254(2) 7_656
C1 C2 1.519(3) .
C5 C4 1.514(3) 4_655
C6 H6 0.9500 .
C6 C7 1.383(3) .
C3 H3A 0.9900 .
C3 H3B 0.9900 .
C3 C2 1.532(3) .
C3 C4 1.525(3) .
C11 C11 1.524(4) 5_767
C11 H11A 0.9900 .
C11 H11B 0.9900 .
C11 C8 1.504(3) .
C9 H9 0.9500 .
C9 C10 1.384(3) .
C9 C8 1.394(3) .
C10 H10 0.9500 .
C8 C7 1.392(3) .
C7 H7 0.9500 .
C2 H2A 0.9900 .
C2 H2B 0.9900 .
C4 H4A 0.9900 .
C4 H4B 0.9900 .

loop_
_smtbx_masks_void_nr
_smtbx_masks_void_average_x
_smtbx_masks_void_average_y
_smtbx_masks_void_average_z
_smtbx_masks_void_volume
_smtbx_masks_void_count_electrons
1 0.000 0.000 -0.807 380.5 96.0
2 0.500 0.500 -0.468 380.5 96.0
